data_4113335
loop_
_publ_author_name
'Zacharias Grote'
'Rosario Scopelliti'
'Kay Severin'

_publ_contact_author_address
;
Institute of Chemical Sciences and Engineering
Swiss Federal Institute of Technology Lausanne (EPFL)
1015 Lausanne
Switzerland
;
_publ_contact_author_email kay.severin@epfl.ch
_publ_contact_author_fax '+41 21 693 9305'
_publ_contact_author_name 'Kay Severin'
_publ_contact_author_phone '+41 21 693 9302'
_publ_section_title
;
 pH-Triggered Assembly of Organometallic Receptors for Lithium Ions
;
_journal_name_full 'Journal of the American Chemical Society'
_journal_page_first 16959
_journal_page_last 16972
_journal_paper_doi 10.1021/ja044874n
_journal_volume 126
_journal_year 2004
_chemical_formula_moiety 'C63 H90 N9 O6 Rh3, 4.5(C6 H6)'
_chemical_formula_sum 'C90 H117 N9 O6 Rh3'
_chemical_formula_weight 1729.66
_chemical_name_systematic
; 
 ? 
;
_space_group_IT_number 197
_symmetry_cell_setting cubic
_symmetry_space_group_name_Hall 'I 2 2 3'
_symmetry_space_group_name_H-M 'I 2 3'
_atom_sites_solution_hydrogens geom
_atom_sites_solution_primary direct
_atom_sites_solution_secondary difmap
_audit_creation_method SHELXL-97
_cell_angle_alpha 90.00
_cell_angle_beta 90.00
_cell_angle_gamma 90.00
_cell_formula_units_Z 8
_cell_length_a 26.0844(7)
_cell_length_b 26.0844(7)
_cell_length_c 26.0844(7)
_cell_measurement_reflns_used 8777
_cell_measurement_temperature 140(2)
_cell_measurement_theta_max 21.0419
_cell_measurement_theta_min 2.4636
_cell_volume 17747.7(8)
_computing_cell_refinement 'Oxford Diffraction, CrysAlis RED'
_computing_data_collection 'Oxford Diffraction, CrysAlis CCD'
_computing_data_reduction 'Oxford Diffraction, CrysAlis RED'
_computing_molecular_graphics 'Bruker SHELXTL'
_computing_publication_material 'Bruker SHELXTL'
_computing_structure_refinement 'SHELXL-97 (Sheldrick, 1997)'
_computing_structure_solution 'SHELXS-97 (Sheldrick, 1990)'
_diffrn_ambient_temperature 140(2)
_diffrn_measured_fraction_theta_full 0.997
_diffrn_measured_fraction_theta_max 0.997
_diffrn_measurement_device_type 'Oxford Diffraction, KM4CCD/Sapphire'
_diffrn_measurement_method 'phi and omega scans'
_diffrn_radiation_monochromator graphite
_diffrn_radiation_source 'fine-focus sealed tube'
_diffrn_radiation_type MoK\a
_diffrn_radiation_wavelength 0.71073
_diffrn_reflns_av_R_equivalents 0.0526
_diffrn_reflns_av_sigmaI/netI 0.0289
_diffrn_reflns_limit_h_max 29
_diffrn_reflns_limit_h_min -29
_diffrn_reflns_limit_k_max 31
_diffrn_reflns_limit_k_min -31
_diffrn_reflns_limit_l_max 30
_diffrn_reflns_limit_l_min -31
_diffrn_reflns_number 55759
_diffrn_reflns_theta_full 25.02
_diffrn_reflns_theta_max 25.02
_diffrn_reflns_theta_min 2.92
_exptl_absorpt_coefficient_mu 0.606
_exptl_absorpt_correction_type none
_exptl_crystal_colour red
_exptl_crystal_density_diffrn 1.295
_exptl_crystal_description block
_exptl_crystal_F_000 7224
_exptl_crystal_size_max 0.26
_exptl_crystal_size_mid 0.26
_exptl_crystal_size_min 0.26
_refine_diff_density_max 0.362
_refine_diff_density_min -0.414
_refine_diff_density_rms 0.060
_refine_ls_abs_structure_details 'Flack H D (1983), Acta Cryst. A39, 876-881'
_refine_ls_abs_structure_Flack -0.03(2)
_refine_ls_extinction_method none
_refine_ls_goodness_of_fit_ref 1.110
_refine_ls_hydrogen_treatment mixed
_refine_ls_matrix_type full
_refine_ls_number_parameters 325
_refine_ls_number_reflns 5230
_refine_ls_number_restraints 0
_refine_ls_restrained_S_all 1.110
_refine_ls_R_factor_all 0.0290
_refine_ls_R_factor_gt 0.0265
_refine_ls_shift/su_max 0.002
_refine_ls_shift/su_mean 0.000
_refine_ls_structure_factor_coef Fsqd
_refine_ls_weighting_details 'calc w=1/[\s^2^(Fo^2^)+(0.0396P)^2^+0.0000P] where P=(Fo^2^+2Fc^2^)/3'
_refine_ls_weighting_scheme calc
_refine_ls_wR_factor_gt 0.0648
_refine_ls_wR_factor_ref 0.0656
_reflns_number_gt 4925
_reflns_number_total 5230
_reflns_threshold_expression >2sigma(I)
_cod_data_source_file ja044874nsi20040831_093526_6.cif
_cod_data_source_block complex18
_cod_database_code 4113335

loop_
_symmetry_equiv_pos_as_xyz
'x, y, z'
'-x, -y, z'
'-x, y, -z'
'x, -y, -z'
'z, x, y'
'z, -x, -y'
'-z, -x, y'
'-z, x, -y'
'y, z, x'
'-y, z, -x'
'y, -z, -x'
'-y, -z, x'
'x+1/2, y+1/2, z+1/2'
'-x+1/2, -y+1/2, z+1/2'
'-x+1/2, y+1/2, -z+1/2'
'x+1/2, -y+1/2, -z+1/2'
'z+1/2, x+1/2, y+1/2'
'z+1/2, -x+1/2, -y+1/2'
'-z+1/2, -x+1/2, y+1/2'
'-z+1/2, x+1/2, -y+1/2'
'y+1/2, z+1/2, x+1/2'
'-y+1/2, z+1/2, -x+1/2'
'y+1/2, -z+1/2, -x+1/2'
'-y+1/2, -z+1/2, x+1/2'

loop_
_atom_site_label
_atom_site_type_symbol
_atom_site_fract_x
_atom_site_fract_y
_atom_site_fract_z
_atom_site_U_iso_or_equiv
_atom_site_adp_type
_atom_site_occupancy
_atom_site_symmetry_multiplicity
_atom_site_calc_flag
_atom_site_refinement_flags
Rh1 Rh 0.388920(8) 0.696366(9) 1.221367(9) 0.01527(7) Uani 1 1 d .
O1 O 0.36053(7) 0.73166(7) 1.28769(7) 0.0174(5) Uani 1 1 d .
O2 O 0.38102(7) 0.77021(7) 1.19511(8) 0.0177(4) Uani 1 1 d .
N1 N 0.31341(9) 0.80239(9) 1.31141(9) 0.0161(5) Uani 1 1 d .
N2 N 0.30051(10) 0.89329(10) 1.13835(10) 0.0233(6) Uani 1 1 d .
N3 N 0.23263(13) 0.90737(11) 1.05242(11) 0.0346(7) Uani 1 1 d .
C1 C 0.34107(10) 0.77612(11) 1.27639(11) 0.0143(6) Uani 1 1 d .
C2 C 0.35104(11) 0.79754(11) 1.22635(11) 0.0167(6) Uani 1 1 d .
C3 C 0.33194(12) 0.84556(12) 1.21404(12) 0.0203(7) Uani 1 1 d .
C4 C 0.30128(13) 0.87079(12) 1.25092(12) 0.0227(7) Uani 1 1 d .
H4 H 0.2863 0.9030 1.2431 0.027 Uiso 1 1 calc R
C5 C 0.29323(12) 0.84884(11) 1.29770(12) 0.0211(7) Uani 1 1 d .
H5 H 0.2727 0.8666 1.3219 0.025 Uiso 1 1 calc R
C6 C 0.34511(14) 0.87029(13) 1.16366(12) 0.0260(8) Uani 1 1 d .
H6A H 0.3712 0.8972 1.1695 0.031 Uiso 1 1 calc R
H6B H 0.3603 0.8442 1.1407 0.031 Uiso 1 1 calc R
C7 C 0.31603(14) 0.92117(13) 1.09216(13) 0.0298(8) Uani 1 1 d .
H7A H 0.3329 0.8972 1.0681 0.036 Uiso 1 1 calc R
H7B H 0.3412 0.9480 1.1015 0.036 Uiso 1 1 calc R
C8 C 0.27043(16) 0.94579(13) 1.06596(13) 0.0342(9) Uani 1 1 d .
H8A H 0.2547 0.9714 1.0892 0.041 Uiso 1 1 calc R
H8B H 0.2820 0.9638 1.0346 0.041 Uiso 1 1 calc R
C9 C 0.21806(16) 0.87867(16) 1.09792(13) 0.0409(10) Uani 1 1 d .
H9A H 0.1928 0.8520 1.0884 0.049 Uiso 1 1 calc R
H9B H 0.2015 0.9021 1.1227 0.049 Uiso 1 1 calc R
C10 C 0.26348(14) 0.85376(14) 1.12283(14) 0.0321(9) Uani 1 1 d .
H10A H 0.2522 0.8341 1.1533 0.038 Uiso 1 1 calc R
H10B H 0.2799 0.8297 1.0985 0.038 Uiso 1 1 calc R
C11 C 0.18899(18) 0.93136(18) 1.02831(17) 0.0550(12) Uani 1 1 d .
H11A H 0.1645 0.9050 1.0176 0.083 Uiso 1 1 calc R
H11B H 0.2004 0.9508 0.9982 0.083 Uiso 1 1 calc R
H11C H 0.1724 0.9547 1.0527 0.083 Uiso 1 1 calc R
C12 C 0.42722(12) 0.64613(12) 1.16921(12) 0.0218(7) Uani 1 1 d .
C13 C 0.46229(11) 0.68552(12) 1.18563(12) 0.0218(7) Uani 1 1 d .
C14 C 0.46761(12) 0.68221(12) 1.24014(12) 0.0208(7) Uani 1 1 d .
C15 C 0.43629(12) 0.63989(12) 1.25743(12) 0.0208(7) Uani 1 1 d .
C16 C 0.41188(11) 0.61742(12) 1.21412(12) 0.0219(7) Uani 1 1 d .
C17 C 0.41198(13) 0.63408(14) 1.11438(13) 0.0314(8) Uani 1 1 d .
H17A H 0.4166 0.6647 1.0931 0.047 Uiso 1 1 calc R
H17B H 0.3760 0.6235 1.1134 0.047 Uiso 1 1 calc R
H17C H 0.4336 0.6063 1.1012 0.047 Uiso 1 1 calc R
C18 C 0.48707(12) 0.72419(14) 1.15176(13) 0.0277(8) Uani 1 1 d .
H18A H 0.5243 0.7194 1.1524 0.042 Uiso 1 1 calc R
H18B H 0.4787 0.7587 1.1639 0.042 Uiso 1 1 calc R
H18C H 0.4745 0.7199 1.1166 0.042 Uiso 1 1 calc R
C19 C 0.50223(12) 0.71434(13) 1.27210(13) 0.0272(7) Uani 1 1 d .
H19A H 0.5375 0.7018 1.2689 0.041 Uiso 1 1 calc R
H19B H 0.4915 0.7124 1.3080 0.041 Uiso 1 1 calc R
H19C H 0.5005 0.7500 1.2604 0.041 Uiso 1 1 calc R
C20 C 0.42941(14) 0.62421(13) 1.31167(13) 0.0307(8) Uani 1 1 d .
H20A H 0.3929 0.6191 1.3187 0.046 Uiso 1 1 calc R
H20B H 0.4428 0.6511 1.3343 0.046 Uiso 1 1 calc R
H20C H 0.4480 0.5922 1.3179 0.046 Uiso 1 1 calc R
C21 C 0.37737(13) 0.57131(12) 1.21429(15) 0.0318(8) Uani 1 1 d .
H21A H 0.3981 0.5402 1.2106 0.048 Uiso 1 1 calc R
H21B H 0.3531 0.5737 1.1857 0.048 Uiso 1 1 calc R
H21C H 0.3584 0.5700 1.2467 0.048 Uiso 1 1 calc R
C22 C 0.46927(15) 0.85984(16) 1.24564(16) 0.0401(10) Uani 1 1 d .
H22 H 0.4498 0.8368 1.2252 0.048 Uiso 1 1 calc R
C23 C 0.44469(15) 0.89303(16) 1.27830(16) 0.0425(9) Uani 1 1 d .
H23 H 0.4083 0.8937 1.2797 0.051 Uiso 1 1 calc R
C24 C 0.47291(18) 0.92521(17) 1.3089(2) 0.0565(12) Uani 1 1 d .
H24 H 0.4564 0.9477 1.3322 0.068 Uiso 1 1 calc R
C25 C 0.52607(18) 0.92442(17) 1.3051(2) 0.0573(12) Uani 1 1 d .
H25 H 0.5458 0.9471 1.3257 0.069 Uiso 1 1 calc R
C26 C 0.55013(15) 0.89204(15) 1.27272(17) 0.0423(10) Uani 1 1 d .
H26 H 0.5865 0.8916 1.2709 0.051 Uiso 1 1 calc R
C27 C 0.52180(14) 0.85966(15) 1.24233(16) 0.0384(9) Uani 1 1 d .
H27 H 0.5385 0.8372 1.2191 0.046 Uiso 1 1 calc R
C28 C 0.4739(2) 0.9541(2) 1.1204(3) 0.0791(17) Uani 1 1 d .
H28 H 0.4554 0.9228 1.1210 0.095 Uiso 1 1 calc R
C29 C 0.4876(2) 0.9767(3) 1.0733(2) 0.102(2) Uani 1 1 d .
H29 H 0.4799 0.9599 1.0419 0.123 Uiso 1 1 calc R
C30 C 0.4874(2) 0.97758(19) 1.1652(2) 0.0657(14) Uani 1 1 d .
H30 H 0.4788 0.9619 1.1969 0.079 Uiso 1 1 calc R

loop_
_atom_site_aniso_label
_atom_site_aniso_U_11
_atom_site_aniso_U_22
_atom_site_aniso_U_33
_atom_site_aniso_U_23
_atom_site_aniso_U_13
_atom_site_aniso_U_12
Rh1 0.01342(12) 0.01519(13) 0.01720(13) 0.00082(10) 0.00162(10) 0.00192(9)
O1 0.0171(10) 0.0153(11) 0.0198(11) 0.0013(8) -0.0013(8) 0.0023(8)
O2 0.0175(11) 0.0187(10) 0.0168(10) 0.0011(9) 0.0033(9) 0.0022(8)
N1 0.0165(12) 0.0157(12) 0.0160(12) -0.0004(11) -0.0017(10) 0.0008(10)
N2 0.0285(14) 0.0199(13) 0.0216(13) 0.0068(11) 0.0001(12) -0.0030(12)
N3 0.051(2) 0.0321(17) 0.0203(15) -0.0049(12) -0.0068(14) 0.0101(14)
C1 0.0124(13) 0.0141(14) 0.0165(14) 0.0012(13) -0.0031(12) -0.0023(12)
C2 0.0139(14) 0.0164(15) 0.0196(15) -0.0011(13) 0.0002(12) -0.0032(11)
C3 0.0227(16) 0.0186(16) 0.0196(16) 0.0050(13) 0.0008(13) -0.0006(13)
C4 0.0270(17) 0.0155(15) 0.0255(17) 0.0029(13) 0.0000(15) 0.0053(14)
C5 0.0247(17) 0.0152(15) 0.0232(17) 0.0022(13) 0.0055(13) 0.0070(12)
C6 0.0328(19) 0.0208(17) 0.0244(18) 0.0075(14) 0.0025(15) 0.0049(14)
C7 0.043(2) 0.0227(18) 0.0241(18) 0.0075(14) 0.0058(16) -0.0010(15)
C8 0.055(2) 0.0223(18) 0.0256(19) 0.0014(15) -0.0043(17) 0.0046(17)
C9 0.043(2) 0.054(3) 0.026(2) -0.0066(17) 0.0015(16) -0.009(2)
C10 0.039(2) 0.030(2) 0.027(2) 0.0033(15) 0.0000(16) -0.0075(16)
C11 0.062(3) 0.062(3) 0.042(2) -0.014(2) -0.021(2) 0.018(2)
C12 0.0196(17) 0.0220(17) 0.0238(17) -0.0016(14) 0.0043(13) 0.0040(13)
C13 0.0135(15) 0.0267(18) 0.0251(18) -0.0008(14) 0.0033(13) 0.0086(13)
C14 0.0158(16) 0.0218(17) 0.0249(17) 0.0001(13) 0.0004(13) 0.0072(13)
C15 0.0149(16) 0.0220(17) 0.0256(17) 0.0022(14) 0.0027(13) 0.0064(13)
C16 0.0162(15) 0.0161(16) 0.0335(19) -0.0020(14) 0.0032(13) 0.0047(13)
C17 0.0306(19) 0.0328(19) 0.0309(19) -0.0109(17) 0.0025(16) 0.0013(15)
C18 0.0222(17) 0.0323(19) 0.0288(18) 0.0026(16) 0.0050(14) -0.0039(15)
C19 0.0190(16) 0.0325(19) 0.0302(18) -0.0010(15) -0.0021(14) 0.0017(14)
C20 0.0316(19) 0.0293(19) 0.031(2) 0.0086(15) 0.0018(16) 0.0040(15)
C21 0.030(2) 0.0200(17) 0.045(2) 0.0041(15) 0.0026(16) -0.0007(14)
C22 0.031(2) 0.036(2) 0.053(3) 0.0003(19) -0.0004(19) -0.0056(17)
C23 0.032(2) 0.046(2) 0.050(2) 0.008(2) 0.0026(19) -0.0016(18)
C24 0.058(3) 0.048(3) 0.064(3) -0.010(2) 0.010(3) -0.005(2)
C25 0.056(3) 0.048(3) 0.068(3) -0.008(3) -0.009(3) -0.017(2)
C26 0.030(2) 0.037(2) 0.060(3) 0.007(2) -0.0051(19) -0.0038(18)
C27 0.032(2) 0.032(2) 0.050(2) -0.0006(18) 0.0027(18) -0.0030(17)
C28 0.049(3) 0.074(4) 0.114(5) -0.005(4) 0.016(3) -0.010(3)
C29 0.083(5) 0.156(7) 0.069(4) -0.027(4) -0.004(3) -0.032(4)
C30 0.063(4) 0.071(4) 0.063(3) 0.012(3) 0.012(3) 0.028(3)

loop_
_atom_type_symbol
_atom_type_description
_atom_type_scat_dispersion_real
_atom_type_scat_dispersion_imag
_atom_type_scat_source
C C 0.0033 0.0016 'International Tables Vol C Tables 4.2.6.8 and 6.1.1.4'
H H 0.0000 0.0000 'International Tables Vol C Tables 4.2.6.8 and 6.1.1.4'
N N 0.0061 0.0033 'International Tables Vol C Tables 4.2.6.8 and 6.1.1.4'
O O 0.0106 0.0060 'International Tables Vol C Tables 4.2.6.8 and 6.1.1.4'
Rh Rh -1.1178 0.9187 'International Tables Vol C Tables 4.2.6.8 and 6.1.1.4'

loop_
_geom_angle_atom_site_label_1
_geom_angle_atom_site_label_2
_geom_angle_atom_site_label_3
_geom_angle
_geom_angle_site_symmetry_1
_geom_angle_site_symmetry_3
O2 Rh1 O1 80.09(8) . .
O2 Rh1 N1 85.41(8) . 6_467
O1 Rh1 N1 87.55(9) . 6_467
O2 Rh1 C12 114.18(10) . .
O1 Rh1 C12 163.85(10) . .
N1 Rh1 C12 100.67(11) 6_467 .
O2 Rh1 C15 148.16(11) . .
O1 Rh1 C15 98.26(10) . .
N1 Rh1 C15 126.40(11) 6_467 .
C12 Rh1 C15 65.66(13) . .
O2 Rh1 C14 109.50(10) . .
O1 Rh1 C14 103.05(10) . .
N1 Rh1 C14 162.82(11) 6_467 .
C12 Rh1 C14 65.91(12) . .
C15 Rh1 C14 39.45(12) . .
O2 Rh1 C13 93.91(10) . .
O1 Rh1 C13 137.00(10) . .
N1 Rh1 C13 134.74(10) 6_467 .
C12 Rh1 C13 39.30(12) . .
C15 Rh1 C13 65.52(12) . .
C14 Rh1 C13 38.98(12) . .
O2 Rh1 C16 153.55(10) . .
O1 Rh1 C16 126.25(10) . .
N1 Rh1 C16 97.13(10) 6_467 .
C12 Rh1 C16 39.41(12) . .
C15 Rh1 C16 38.72(12) . .
C14 Rh1 C16 65.71(12) . .
C13 Rh1 C16 65.66(12) . .
C1 O1 Rh1 110.06(18) . .
C2 O2 Rh1 110.84(17) . .
C1 N1 C5 118.5(2) . .
C1 N1 Rh1 123.94(19) . 12_676
C5 N1 Rh1 117.36(19) . 12_676
C7 N2 C6 110.7(3) . .
C7 N2 C10 107.7(3) . .
C6 N2 C10 111.0(3) . .
C11 N3 C8 110.1(3) . .
C11 N3 C9 111.9(3) . .
C8 N3 C9 109.6(3) . .
O1 C1 N1 120.5(3) . .
O1 C1 C2 118.7(3) . .
N1 C1 C2 120.8(3) . .
O2 C2 C3 123.5(3) . .
O2 C2 C1 116.8(2) . .
C3 C2 C1 119.6(3) . .
C2 C3 C4 117.8(3) . .
C2 C3 C6 120.5(3) . .
C4 C3 C6 121.6(3) . .
C5 C4 C3 120.0(3) . .
C5 C4 H4 120.0 . .
C3 C4 H4 120.0 . .
C4 C5 N1 123.1(3) . .
C4 C5 H5 118.4 . .
N1 C5 H5 118.4 . .
N2 C6 C3 112.8(3) . .
N2 C6 H6A 109.0 . .
C3 C6 H6A 109.0 . .
N2 C6 H6B 109.0 . .
C3 C6 H6B 109.0 . .
H6A C6 H6B 107.8 . .
N2 C7 C8 111.4(3) . .
N2 C7 H7A 109.4 . .
C8 C7 H7A 109.4 . .
N2 C7 H7B 109.4 . .
C8 C7 H7B 109.4 . .
H7A C7 H7B 108.0 . .
N3 C8 C7 110.5(3) . .
N3 C8 H8A 109.5 . .
C7 C8 H8A 109.5 . .
N3 C8 H8B 109.5 . .
C7 C8 H8B 109.5 . .
H8A C8 H8B 108.1 . .
N3 C9 C10 111.7(3) . .
N3 C9 H9A 109.3 . .
C10 C9 H9A 109.3 . .
N3 C9 H9B 109.3 . .
C10 C9 H9B 109.3 . .
H9A C9 H9B 107.9 . .
N2 C10 C9 109.5(3) . .
N2 C10 H10A 109.8 . .
C9 C10 H10A 109.8 . .
N2 C10 H10B 109.8 . .
C9 C10 H10B 109.8 . .
H10A C10 H10B 108.2 . .
N3 C11 H11A 109.5 . .
N3 C11 H11B 109.5 . .
H11A C11 H11B 109.5 . .
N3 C11 H11C 109.5 . .
H11A C11 H11C 109.5 . .
H11B C11 H11C 109.5 . .
C13 C12 C16 107.7(3) . .
C13 C12 C17 126.5(3) . .
C16 C12 C17 125.7(3) . .
C13 C12 Rh1 70.75(17) . .
C16 C12 Rh1 70.89(17) . .
C17 C12 Rh1 127.2(2) . .
C14 C13 C12 108.3(3) . .
C14 C13 C18 126.0(3) . .
C12 C13 C18 125.6(3) . .
C14 C13 Rh1 70.31(17) . .
C12 C13 Rh1 69.95(17) . .
C18 C13 Rh1 123.7(2) . .
C13 C14 C15 107.5(3) . .
C13 C14 C19 125.6(3) . .
C15 C14 C19 126.8(3) . .
C13 C14 Rh1 70.71(17) . .
C15 C14 Rh1 70.21(18) . .
C19 C14 Rh1 127.8(2) . .
C16 C15 C14 108.6(3) . .
C16 C15 C20 126.1(3) . .
C14 C15 C20 125.2(3) . .
C16 C15 Rh1 71.11(18) . .
C14 C15 Rh1 70.34(17) . .
C20 C15 Rh1 122.6(2) . .
C15 C16 C12 107.8(3) . .
C15 C16 C21 126.5(3) . .
C12 C16 C21 125.6(3) . .
C15 C16 Rh1 70.18(18) . .
C12 C16 Rh1 69.70(17) . .
C21 C16 Rh1 126.8(2) . .
C12 C17 H17A 109.5 . .
C12 C17 H17B 109.5 . .
H17A C17 H17B 109.5 . .
C12 C17 H17C 109.5 . .
H17A C17 H17C 109.5 . .
H17B C17 H17C 109.5 . .
C13 C18 H18A 109.5 . .
C13 C18 H18B 109.5 . .
H18A C18 H18B 109.5 . .
C13 C18 H18C 109.5 . .
H18A C18 H18C 109.5 . .
H18B C18 H18C 109.5 . .
C14 C19 H19A 109.5 . .
C14 C19 H19B 109.5 . .
H19A C19 H19B 109.5 . .
C14 C19 H19C 109.5 . .
H19A C19 H19C 109.5 . .
H19B C19 H19C 109.5 . .
C15 C20 H20A 109.5 . .
C15 C20 H20B 109.5 . .
H20A C20 H20B 109.5 . .
C15 C20 H20C 109.5 . .
H20A C20 H20C 109.5 . .
H20B C20 H20C 109.5 . .
C16 C21 H21A 109.5 . .
C16 C21 H21B 109.5 . .
H21A C21 H21B 109.5 . .
C16 C21 H21C 109.5 . .
H21A C21 H21C 109.5 . .
H21B C21 H21C 109.5 . .
C27 C22 C23 120.5(4) . .
C27 C22 H22 119.8 . .
C23 C22 H22 119.8 . .
C24 C23 C22 119.7(4) . .
C24 C23 H23 120.1 . .
C22 C23 H23 120.1 . .
C23 C24 C25 119.0(4) . .
C23 C24 H24 120.5 . .
C25 C24 H24 120.5 . .
C26 C25 C24 121.1(4) . .
C26 C25 H25 119.4 . .
C24 C25 H25 119.4 . .
C25 C26 C27 119.7(4) . .
C25 C26 H26 120.1 . .
C27 C26 H26 120.1 . .
C22 C27 C26 119.9(4) . .
C22 C27 H27 120.1 . .
C26 C27 H27 120.1 . .
C30 C28 C29 119.6(5) . .
C30 C28 H28 120.2 . .
C29 C28 H28 120.2 . .
C29 C29 C28 119.2(4) 2_675 .
C29 C29 H29 120.4 2_675 .
C28 C29 H29 120.4 . .
C30 C30 C28 121.1(3) 2_675 .
C30 C30 H30 119.4 2_675 .
C28 C30 H30 119.4 . .

loop_
_geom_bond_atom_site_label_1
_geom_bond_atom_site_label_2
_geom_bond_distance
_geom_bond_site_symmetry_2
Rh1 O2 2.0546(19) .
Rh1 O1 2.0949(19) .
Rh1 N1 2.130(2) 6_467
Rh1 C12 2.137(3) .
Rh1 C15 2.141(3) .
Rh1 C14 2.142(3) .
Rh1 C13 2.147(3) .
Rh1 C16 2.153(3) .
O1 C1 1.300(3) .
O2 C2 1.336(3) .
N1 C1 1.351(4) .
N1 C5 1.369(4) .
N1 Rh1 2.130(2) 12_676
N2 C7 1.464(4) .
N2 C6 1.466(4) .
N2 C10 1.470(4) .
N3 C11 1.443(5) .
N3 C8 1.450(5) .
N3 C9 1.454(5) .
C1 C2 1.444(4) .
C2 C3 1.386(4) .
C3 C4 1.414(4) .
C3 C6 1.504(4) .
C4 C5 1.364(4) .
C4 H4 0.9500 .
C5 H5 0.9500 .
C6 H6A 0.9900 .
C6 H6B 0.9900 .
C7 C8 1.515(5) .
C7 H7A 0.9900 .
C7 H7B 0.9900 .
C8 H8A 0.9900 .
C8 H8B 0.9900 .
C9 C10 1.499(5) .
C9 H9A 0.9900 .
C9 H9B 0.9900 .
C10 H10A 0.9900 .
C10 H10B 0.9900 .
C11 H11A 0.9800 .
C11 H11B 0.9800 .
C11 H11C 0.9800 .
C12 C13 1.441(5) .
C12 C16 1.447(4) .
C12 C17 1.517(5) .
C13 C14 1.431(5) .
C13 C18 1.489(4) .
C14 C15 1.446(4) .
C14 C19 1.488(5) .
C15 C16 1.423(5) .
C15 C20 1.484(4) .
C16 C21 1.502(5) .
C17 H17A 0.9800 .
C17 H17B 0.9800 .
C17 H17C 0.9800 .
C18 H18A 0.9800 .
C18 H18B 0.9800 .
C18 H18C 0.9800 .
C19 H19A 0.9800 .
C19 H19B 0.9800 .
C19 H19C 0.9800 .
C20 H20A 0.9800 .
C20 H20B 0.9800 .
C20 H20C 0.9800 .
C21 H21A 0.9800 .
C21 H21B 0.9800 .
C21 H21C 0.9800 .
C22 C27 1.373(5) .
C22 C23 1.373(6) .
C22 H22 0.9500 .
C23 C24 1.372(6) .
C23 H23 0.9500 .
C24 C25 1.390(6) .
C24 H24 0.9500 .
C25 C26 1.350(6) .
C25 H25 0.9500 .
C26 C27 1.374(5) .
C26 H26 0.9500 .
C27 H27 0.9500 .
C28 C30 1.366(8) .
C28 C29 1.407(8) .
C28 H28 0.9500 .
C29 C29 1.377(13) 2_675
C29 H29 0.9500 .
C30 C30 1.342(11) 2_675
C30 H30 0.9500 .

loop_
_geom_torsion_atom_site_label_1
_geom_torsion_atom_site_label_2
_geom_torsion_atom_site_label_3
_geom_torsion_atom_site_label_4
_geom_torsion
_geom_torsion_site_symmetry_1
_geom_torsion_site_symmetry_4
O2 Rh1 O1 C1 15.39(17) . .
N1 Rh1 O1 C1 -70.38(18) 6_467 .
C12 Rh1 O1 C1 168.4(3) . .
C15 Rh1 O1 C1 163.18(19) . .
C14 Rh1 O1 C1 123.29(19) . .
C13 Rh1 O1 C1 100.5(2) . .
C16 Rh1 O1 C1 -167.42(18) . .
O1 Rh1 O2 C2 -16.18(18) . .
N1 Rh1 O2 C2 72.13(19) 6_467 .
C12 Rh1 O2 C2 171.78(19) . .
C15 Rh1 O2 C2 -105.9(2) . .
C14 Rh1 O2 C2 -116.62(19) . .
C13 Rh1 O2 C2 -153.25(19) . .
C16 Rh1 O2 C2 168.9(2) . .
Rh1 O1 C1 N1 169.6(2) . .
Rh1 O1 C1 C2 -12.4(3) . .
C5 N1 C1 O1 -179.4(3) . .
Rh1 N1 C1 O1 5.3(4) 12_676 .
C5 N1 C1 C2 2.7(4) . .
Rh1 N1 C1 C2 -172.61(19) 12_676 .
Rh1 O2 C2 C3 -168.7(2) . .
Rh1 O2 C2 C1 14.8(3) . .
O1 C1 C2 O2 -1.5(4) . .
N1 C1 C2 O2 176.5(2) . .
O1 C1 C2 C3 -178.1(3) . .
N1 C1 C2 C3 -0.1(4) . .
O2 C2 C3 C4 -179.0(3) . .
C1 C2 C3 C4 -2.6(4) . .
O2 C2 C3 C6 -1.0(5) . .
C1 C2 C3 C6 175.4(3) . .
C2 C3 C4 C5 2.9(5) . .
C6 C3 C4 C5 -175.1(3) . .
C3 C4 C5 N1 -0.4(5) . .
C1 N1 C5 C4 -2.5(4) . .
Rh1 N1 C5 C4 173.1(3) 12_676 .
C7 N2 C6 C3 174.4(3) . .
C10 N2 C6 C3 -66.0(3) . .
C2 C3 C6 N2 135.1(3) . .
C4 C3 C6 N2 -46.9(4) . .
C6 N2 C7 C8 -179.2(3) . .
C10 N2 C7 C8 59.3(4) . .
C11 N3 C8 C7 179.0(3) . .
C9 N3 C8 C7 55.6(4) . .
N2 C7 C8 N3 -58.2(4) . .
C11 N3 C9 C10 179.9(3) . .
C8 N3 C9 C10 -57.7(4) . .
C7 N2 C10 C9 -59.6(4) . .
C6 N2 C10 C9 179.1(3) . .
N3 C9 C10 N2 60.4(4) . .
O2 Rh1 C12 C13 64.5(2) . .
O1 Rh1 C12 C13 -86.1(4) . .
N1 Rh1 C12 C13 154.24(18) 6_467 .
C15 Rh1 C12 C13 -80.5(2) . .
C14 Rh1 C12 C13 -37.04(18) . .
C16 Rh1 C12 C13 -117.5(3) . .
O2 Rh1 C12 C16 -177.99(16) . .
O1 Rh1 C12 C16 31.4(5) . .
N1 Rh1 C12 C16 -88.25(18) 6_467 .
C15 Rh1 C12 C16 37.03(18) . .
C14 Rh1 C12 C16 80.47(19) . .
C13 Rh1 C12 C16 117.5(3) . .
O2 Rh1 C12 C17 -57.2(3) . .
O1 Rh1 C12 C17 152.2(3) . .
N1 Rh1 C12 C17 32.6(3) 6_467 .
C15 Rh1 C12 C17 157.8(3) . .
C14 Rh1 C12 C17 -158.7(3) . .
C13 Rh1 C12 C17 -121.7(4) . .
C16 Rh1 C12 C17 120.8(4) . .
C16 C12 C13 C14 -1.5(3) . .
C17 C12 C13 C14 -177.3(3) . .
Rh1 C12 C13 C14 60.1(2) . .
C16 C12 C13 C18 -179.4(3) . .
C17 C12 C13 C18 4.8(5) . .
Rh1 C12 C13 C18 -117.8(3) . .
C16 C12 C13 Rh1 -61.6(2) . .
C17 C12 C13 Rh1 122.6(3) . .
O2 Rh1 C13 C14 116.58(18) . .
O1 Rh1 C13 C14 36.9(2) . .
N1 Rh1 C13 C14 -156.00(17) 6_467 .
C12 Rh1 C13 C14 -119.0(3) . .
C15 Rh1 C13 C14 -38.17(18) . .
C16 Rh1 C13 C14 -80.9(2) . .
O2 Rh1 C13 C12 -124.37(18) . .
O1 Rh1 C13 C12 155.98(16) . .
N1 Rh1 C13 C12 -37.0(2) 6_467 .
C15 Rh1 C13 C12 80.9(2) . .
C14 Rh1 C13 C12 119.0(3) . .
C16 Rh1 C13 C12 38.18(18) . .
O2 Rh1 C13 C18 -4.3(3) . .
O1 Rh1 C13 C18 -83.9(3) . .
N1 Rh1 C13 C18 83.2(3) 6_467 .
C12 Rh1 C13 C18 120.1(3) . .
C15 Rh1 C13 C18 -159.0(3) . .
C14 Rh1 C13 C18 -120.8(4) . .
C16 Rh1 C13 C18 158.3(3) . .
C12 C13 C14 C15 1.0(3) . .
C18 C13 C14 C15 178.8(3) . .
Rh1 C13 C14 C15 60.9(2) . .
C12 C13 C14 C19 176.9(3) . .
C18 C13 C14 C19 -5.2(5) . .
Rh1 C13 C14 C19 -123.2(3) . .
C12 C13 C14 Rh1 -59.9(2) . .
C18 C13 C14 Rh1 118.0(3) . .
O2 Rh1 C14 C13 -71.17(19) . .
O1 Rh1 C14 C13 -155.12(18) . .
N1 Rh1 C14 C13 77.9(4) 6_467 .
C12 Rh1 C14 C13 37.34(19) . .
C15 Rh1 C14 C13 117.7(3) . .
C16 Rh1 C14 C13 80.7(2) . .
O2 Rh1 C14 C15 171.11(17) . .
O1 Rh1 C14 C15 87.16(18) . .
N1 Rh1 C14 C15 -39.8(4) 6_467 .
C12 Rh1 C14 C15 -80.38(19) . .
C13 Rh1 C14 C15 -117.7(3) . .
C16 Rh1 C14 C15 -36.99(18) . .
O2 Rh1 C14 C19 49.4(3) . .
O1 Rh1 C14 C19 -34.6(3) . .
N1 Rh1 C14 C19 -161.5(3) 6_467 .
C12 Rh1 C14 C19 157.9(3) . .
C15 Rh1 C14 C19 -121.7(4) . .
C13 Rh1 C14 C19 120.6(4) . .
C16 Rh1 C14 C19 -158.7(3) . .
C13 C14 C15 C16 -0.1(3) . .
C19 C14 C15 C16 -176.0(3) . .
Rh1 C14 C15 C16 61.1(2) . .
C13 C14 C15 C20 -177.8(3) . .
C19 C14 C15 C20 6.3(5) . .
Rh1 C14 C15 C20 -116.6(3) . .
C13 C14 C15 Rh1 -61.2(2) . .
C19 C14 C15 Rh1 122.9(3) . .
O2 Rh1 C15 C16 -134.78(19) . .
O1 Rh1 C15 C16 140.73(17) . .
N1 Rh1 C15 C16 47.7(2) 6_467 .
C12 Rh1 C15 C16 -37.68(18) . .
C14 Rh1 C15 C16 -118.7(3) . .
C13 Rh1 C15 C16 -81.0(2) . .
O2 Rh1 C15 C14 -16.0(3) . .
O1 Rh1 C15 C14 -100.52(18) . .
N1 Rh1 C15 C14 166.42(16) 6_467 .
C12 Rh1 C15 C14 81.06(19) . .
C13 Rh1 C15 C14 37.72(18) . .
C16 Rh1 C15 C14 118.7(3) . .
O2 Rh1 C15 C20 103.8(3) . .
O1 Rh1 C15 C20 19.4(3) . .
N1 Rh1 C15 C20 -73.7(3) 6_467 .
C12 Rh1 C15 C20 -159.1(3) . .
C14 Rh1 C15 C20 119.9(4) . .
C13 Rh1 C15 C20 157.6(3) . .
C16 Rh1 C15 C20 -121.4(4) . .
C14 C15 C16 C12 -0.8(3) . .
C20 C15 C16 C12 176.9(3) . .
Rh1 C15 C16 C12 59.8(2) . .
C14 C15 C16 C21 177.7(3) . .
C20 C15 C16 C21 -4.6(5) . .
Rh1 C15 C16 C21 -121.7(3) . .
C14 C15 C16 Rh1 -60.6(2) . .
C20 C15 C16 Rh1 117.1(3) . .
C13 C12 C16 C15 1.4(3) . .
C17 C12 C16 C15 177.3(3) . .
Rh1 C12 C16 C15 -60.1(2) . .
C13 C12 C16 C21 -177.1(3) . .
C17 C12 C16 C21 -1.3(5) . .
Rh1 C12 C16 C21 121.4(3) . .
C13 C12 C16 Rh1 61.5(2) . .
C17 C12 C16 Rh1 -122.6(3) . .
O2 Rh1 C16 C15 122.8(2) . .
O1 Rh1 C16 C15 -51.0(2) . .
N1 Rh1 C16 C15 -143.15(18) 6_467 .
C12 Rh1 C16 C15 118.7(3) . .
C14 Rh1 C16 C15 37.68(18) . .
C13 Rh1 C16 C15 80.63(19) . .
O2 Rh1 C16 C12 4.1(3) . .
O1 Rh1 C16 C12 -169.65(16) . .
N1 Rh1 C16 C12 98.15(18) 6_467 .
C15 Rh1 C16 C12 -118.7(3) . .
C14 Rh1 C16 C12 -81.02(19) . .
C13 Rh1 C16 C12 -38.07(18) . .
O2 Rh1 C16 C21 -115.8(3) . .
O1 Rh1 C16 C21 70.4(3) . .
N1 Rh1 C16 C21 -21.8(3) 6_467 .
C12 Rh1 C16 C21 -119.9(4) . .
C15 Rh1 C16 C21 121.4(4) . .
C14 Rh1 C16 C21 159.1(3) . .
C13 Rh1 C16 C21 -158.0(3) . .
C27 C22 C23 C24 -1.8(6) . .
C22 C23 C24 C25 1.6(7) . .
C23 C24 C25 C26 -1.2(8) . .
C24 C25 C26 C27 0.9(7) . .
C23 C22 C27 C26 1.5(6) . .
C25 C26 C27 C22 -1.0(7) . .
C30 C28 C29 C29 -3.0(12) . 2_675
C29 C28 C30 C30 1.5(9) . 2_675
